data_2219584
loop_
_publ_author_name
'Li, Shao-Hua'
'Huang, Hui-Ming'
'Kuang, Bin-Hai'
'Tu, Guo-Gang'
'Liu, Cheng-Mei'

_publ_section_title (2<i>R</i>)-<i>N</i>-[5-(4-Chlorophenyl)-1,3,4-thiadiazol-2-yl]-2-(cinnamoylamino)propanamide
_journal_coeditor_code GW2052
_journal_issue 10
_journal_name_full 'Acta Crystallographica Section E'
_journal_page_first o2006
_journal_paper_doi 10.1107/S1600536808030353
_journal_volume 64
_journal_year 2008
_chemical_formula_iupac 'C20 H17 Cl N4 O2 S'
_chemical_formula_moiety 'C20 H17 Cl N4 O2 S'
_chemical_formula_sum 'C20 H17 Cl N4 O2 S'
_chemical_formula_weight 412.89
_chemical_melting_point 480
_chemical_name_systematic
;
(2<i>R</i>)-<i>N</i>-[5-(4-Chlorophenyl)-1,3,4-thiadiazol-2-yl]-2-
(cinnamoylamino)propanamide
;
_space_group_IT_number 19
_symmetry_cell_setting orthorhombic
_symmetry_space_group_name_Hall 'P 2ac 2ab'
_symmetry_space_group_name_H-M 'P 21 21 21'
_atom_sites_solution_hydrogens geom
_atom_sites_solution_primary direct
_atom_sites_solution_secondary difmap
_audit_creation_method SHELXL-97
_cell_angle_alpha 90.00
_cell_angle_beta 90.00
_cell_angle_gamma 90.00
_cell_formula_units_Z 4
_cell_length_a 6.6324(15)
_cell_length_b 8.575(2)
_cell_length_c 34.367(8)
_cell_measurement_reflns_used 3308
_cell_measurement_temperature 296(2)
_cell_measurement_theta_max 20.99
_cell_measurement_theta_min 2.38
_cell_volume 1954.5(8)
_computing_cell_refinement 'APEX2 (Bruker, 2004)'
_computing_data_collection 'APEX2 (Bruker, 2004)'
_computing_data_reduction 'APEX2 (Bruker, 2004)'
_computing_molecular_graphics 'APEX2 (Bruker, 2004)'
_computing_publication_material 'APEX2 (Bruker, 2004) and publCIF (Westrip, 2008)'
_computing_structure_refinement 'SHELXL97 (Sheldrick, 2008)'
_computing_structure_solution 'SHELXS97 (Sheldrick, 2008)'
_diffrn_ambient_temperature 296(2)
_diffrn_measured_fraction_theta_full 0.998
_diffrn_measured_fraction_theta_max 0.978
_diffrn_measurement_device_type 'Bruker SMART CCD area-detector'
_diffrn_measurement_method '\f and \w'
_diffrn_radiation_monochromator graphite
_diffrn_radiation_source 'fine-focus sealed tube'
_diffrn_radiation_type MoK\a
_diffrn_radiation_wavelength 0.71073
_diffrn_reflns_av_R_equivalents 0.0464
_diffrn_reflns_av_sigmaI/netI 0.0769
_diffrn_reflns_limit_h_max 8
_diffrn_reflns_limit_h_min -8
_diffrn_reflns_limit_k_max 11
_diffrn_reflns_limit_k_min -11
_diffrn_reflns_limit_l_max 44
_diffrn_reflns_limit_l_min -45
_diffrn_reflns_number 14721
_diffrn_reflns_theta_full 28.36
_diffrn_reflns_theta_max 28.36
_diffrn_reflns_theta_min 2.37
_exptl_absorpt_coefficient_mu 0.326
_exptl_absorpt_correction_type none
_exptl_crystal_colour colourless
_exptl_crystal_density_diffrn 1.403
_exptl_crystal_density_method 'not measured'
_exptl_crystal_description bolck
_exptl_crystal_F_000 856
_exptl_crystal_size_max 0.408
_exptl_crystal_size_mid 0.175
_exptl_crystal_size_min 0.073
_refine_diff_density_max 0.149
_refine_diff_density_min -0.195
_refine_ls_abs_structure_details 'Flack (1983), 1876 Friedel pairs'
_refine_ls_abs_structure_Flack -0.12(7)
_refine_ls_extinction_method none
_refine_ls_goodness_of_fit_ref 1.024
_refine_ls_hydrogen_treatment constr
_refine_ls_matrix_type full
_refine_ls_number_parameters 254
_refine_ls_number_reflns 4706
_refine_ls_number_restraints 0
_refine_ls_restrained_S_all 1.024
_refine_ls_R_factor_all 0.0937
_refine_ls_R_factor_gt 0.0429
_refine_ls_shift/su_max 0.000
_refine_ls_shift/su_mean 0.000
_refine_ls_structure_factor_coef Fsqd
_refine_ls_weighting_details 'calc w=1/[\s^2^(Fo^2^)+(0.0226P)^2^+0.0747P] where P=(Fo^2^+2Fc^2^)/3'
_refine_ls_weighting_scheme calc
_refine_ls_wR_factor_gt 0.0859
_refine_ls_wR_factor_ref 0.0987
_reflns_number_gt 2807
_reflns_number_total 4706
_reflns_threshold_expression I>2\s(I)
_cod_data_source_file gw2052.cif
_cod_data_source_block I
_cod_original_cell_volume 1954.6(8)
_cod_database_code 2219584
_cod_database_fobs_code 2219584

loop_
_symmetry_equiv_pos_as_xyz
'x, y, z'
'-x+1/2, -y, z+1/2'
'-x, y+1/2, -z+1/2'
'x+1/2, -y+1/2, -z'

loop_
_atom_site_type_symbol
_atom_site_label
_atom_site_fract_x
_atom_site_fract_y
_atom_site_fract_z
_atom_site_U_iso_or_equiv
_atom_site_adp_type
_atom_site_calc_flag
_atom_site_refinement_flags
_atom_site_occupancy
C C1 0.6789(5) 0.2710(4) 0.19355(8) 0.0782(9) Uani d . 1
H H1B 0.6067 0.2030 0.1777 0.094 Uiso calc R 1
C C2 0.6159(6) 0.2979(4) 0.23129(10) 0.0996(13) Uani d . 1
H H2B 0.5024 0.2468 0.2408 0.120 Uiso calc R 1
C C3 0.7184(6) 0.3981(5) 0.25465(9) 0.0977(12) Uani d . 1
H H3B 0.6745 0.4158 0.2800 0.117 Uiso calc R 1
C C4 0.8862(6) 0.4732(4) 0.24098(8) 0.0937(12) Uani d . 1
H H4B 0.9551 0.5434 0.2568 0.112 Uiso calc R 1
C C5 0.9526(5) 0.4443(4) 0.20360(8) 0.0756(9) Uani d . 1
H H5A 1.0692 0.4927 0.1947 0.091 Uiso calc R 1
C C6 0.8481(5) 0.3443(3) 0.17924(7) 0.0613(8) Uani d . 1
C C7 0.9087(5) 0.3172(3) 0.13882(7) 0.0612(8) Uani d . 1
H H7A 0.8246 0.2533 0.1242 0.073 Uiso calc R 1
C C8 1.0669(4) 0.3722(3) 0.12100(7) 0.0584(7) Uani d . 1
H H8A 1.1579 0.4314 0.1353 0.070 Uiso calc R 1
C C9 1.1094(4) 0.3464(3) 0.07984(7) 0.0523(7) Uani d . 1
C C10 1.3357(4) 0.4044(3) 0.02573(6) 0.0483(6) Uani d . 1
H H10A 1.3421 0.2934 0.0190 0.058 Uiso calc R 1
C C11 1.5445(4) 0.4755(3) 0.02035(8) 0.0626(8) Uani d . 1
H H11A 1.6384 0.4245 0.0374 0.094 Uiso calc R 1
H H11B 1.5397 0.5847 0.0264 0.094 Uiso calc R 1
H H11C 1.5870 0.4619 -0.0061 0.094 Uiso calc R 1
C C12 1.1836(4) 0.4831(3) -0.00072(7) 0.0494(6) Uani d . 1
C C13 1.0385(4) 0.4721(3) -0.06496(7) 0.0471(6) Uani d . 1
C C14 0.7573(4) 0.5583(3) -0.10172(6) 0.0494(6) Uani d . 1
C C15 0.5693(4) 0.6256(3) -0.11652(7) 0.0490(6) Uani d . 1
C C16 0.4931(5) 0.5842(3) -0.15249(7) 0.0639(7) Uani d . 1
H H16A 0.5625 0.5115 -0.1675 0.077 Uiso calc R 1
C C17 0.3163(5) 0.6479(3) -0.16687(8) 0.0669(8) Uani d . 1
H H17A 0.2679 0.6198 -0.1913 0.080 Uiso calc R 1
C C18 0.2142(4) 0.7538(3) -0.14421(8) 0.0589(7) Uani d . 1
C C19 0.2848(5) 0.7959(3) -0.10843(8) 0.0637(8) Uani d . 1
H H19A 0.2137 0.8676 -0.0935 0.076 Uiso calc R 1
C C20 0.4600(4) 0.7328(3) -0.09455(8) 0.0591(7) Uani d . 1
H H20A 0.5068 0.7619 -0.0701 0.071 Uiso calc R 1
Cl Cl1 -0.00738(13) 0.83679(9) -0.16181(2) 0.0835(3) Uani d . 1
N N1 1.2732(3) 0.4188(2) 0.06588(5) 0.0537(5) Uani d . 1
H H1A 1.3436 0.4758 0.0813 0.064 Uiso calc R 1
N N2 1.1824(3) 0.4305(2) -0.03825(5) 0.0525(5) Uani d . 1
H H2A 1.2768 0.3681 -0.0455 0.063 Uiso calc R 1
N N3 1.0265(4) 0.4021(3) -0.09856(6) 0.0590(6) Uani d . 1
N N4 0.8619(4) 0.4535(2) -0.12001(6) 0.0585(6) Uani d . 1
O O1 1.0027(3) 0.2679(2) 0.05768(5) 0.0672(5) Uani d . 1
O O2 1.0712(3) 0.5869(2) 0.00979(5) 0.0638(5) Uani d . 1
S S1 0.85258(10) 0.60793(7) -0.056449(17) 0.05201(18) Uani d . 1

loop_
_atom_site_aniso_label
_atom_site_aniso_U_11
_atom_site_aniso_U_22
_atom_site_aniso_U_33
_atom_site_aniso_U_12
_atom_site_aniso_U_13
_atom_site_aniso_U_23
C1 0.081(3) 0.090(2) 0.0635(18) -0.017(2) 0.0140(18) -0.0047(16)
C2 0.112(4) 0.116(3) 0.070(2) -0.030(3) 0.029(2) -0.004(2)
C3 0.110(3) 0.124(3) 0.0594(19) -0.021(3) 0.021(2) -0.006(2)
C4 0.113(3) 0.114(3) 0.0541(18) -0.028(3) 0.0073(19) -0.0090(18)
C5 0.080(2) 0.093(2) 0.0539(17) -0.0173(19) 0.0071(16) -0.0014(15)
C6 0.068(2) 0.0673(18) 0.0484(14) -0.0030(16) 0.0023(14) 0.0034(12)
C7 0.075(2) 0.0623(16) 0.0465(15) -0.0090(16) -0.0007(15) 0.0002(13)
C8 0.0591(19) 0.0670(17) 0.0490(15) -0.0077(15) 0.0026(13) -0.0025(13)
C9 0.0530(19) 0.0535(15) 0.0503(14) -0.0074(13) -0.0006(13) 0.0012(12)
C10 0.0448(15) 0.0539(14) 0.0464(13) -0.0036(14) 0.0008(12) -0.0019(11)
C11 0.0491(19) 0.0728(18) 0.0658(17) -0.0078(15) 0.0092(14) -0.0079(14)
C12 0.0496(18) 0.0524(15) 0.0460(14) -0.0044(13) 0.0050(12) -0.0053(11)
C13 0.0461(16) 0.0516(13) 0.0437(13) 0.0004(12) 0.0065(12) -0.0024(11)
C14 0.0524(18) 0.0529(15) 0.0428(13) -0.0032(13) 0.0074(12) -0.0003(11)
C15 0.0502(17) 0.0516(14) 0.0453(14) -0.0025(13) 0.0051(12) 0.0000(12)
C16 0.067(2) 0.0747(18) 0.0499(15) 0.0125(17) 0.0012(15) -0.0069(13)
C17 0.065(2) 0.081(2) 0.0540(15) 0.0083(17) -0.0075(15) -0.0055(14)
C18 0.0460(18) 0.0622(17) 0.0686(18) 0.0037(14) -0.0010(14) 0.0109(14)
C19 0.055(2) 0.0669(18) 0.0695(18) 0.0050(15) 0.0080(15) -0.0077(14)
C20 0.056(2) 0.0666(17) 0.0545(16) 0.0020(16) 0.0009(14) -0.0103(13)
Cl1 0.0582(5) 0.0923(6) 0.1001(6) 0.0079(4) -0.0089(5) 0.0129(4)
N1 0.0521(14) 0.0672(13) 0.0417(11) -0.0115(12) -0.0006(10) -0.0046(10)
N2 0.0508(14) 0.0629(13) 0.0439(11) 0.0086(11) 0.0030(10) -0.0048(9)
N3 0.0611(16) 0.0685(13) 0.0472(12) 0.0108(13) 0.0006(11) -0.0074(11)
N4 0.0591(16) 0.0676(13) 0.0488(11) 0.0069(13) 0.0014(12) -0.0090(10)
O1 0.0605(13) 0.0815(12) 0.0595(11) -0.0230(11) 0.0052(11) -0.0127(10)
O2 0.0666(13) 0.0715(12) 0.0534(10) 0.0174(11) -0.0024(9) -0.0166(9)
S1 0.0507(4) 0.0584(4) 0.0469(3) 0.0047(3) 0.0040(3) -0.0059(3)

loop_
_atom_type_symbol
_atom_type_description
_atom_type_scat_dispersion_real
_atom_type_scat_dispersion_imag
_atom_type_scat_source
C C 0.0033 0.0016 'International Tables Vol C Tables 4.2.6.8 and 6.1.1.4'
H H 0.0000 0.0000 'International Tables Vol C Tables 4.2.6.8 and 6.1.1.4'
N N 0.0061 0.0033 'International Tables Vol C Tables 4.2.6.8 and 6.1.1.4'
O O 0.0106 0.0060 'International Tables Vol C Tables 4.2.6.8 and 6.1.1.4'
S S 0.1246 0.1234 'International Tables Vol C Tables 4.2.6.8 and 6.1.1.4'
Cl Cl 0.1484 0.1585 'International Tables Vol C Tables 4.2.6.8 and 6.1.1.4'

loop_
_geom_angle_atom_site_label_1
_geom_angle_atom_site_label_2
_geom_angle_atom_site_label_3
_geom_angle
C6 C1 C2 120.4(3)
C6 C1 H1B 119.8
C2 C1 H1B 119.8
C3 C2 C1 120.6(4)
C3 C2 H2B 119.7
C1 C2 H2B 119.7
C2 C3 C4 120.1(3)
C2 C3 H3B 120.0
C4 C3 H3B 120.0
C3 C4 C5 119.6(3)
C3 C4 H4B 120.2
C5 C4 H4B 120.2
C4 C5 C6 121.0(3)
C4 C5 H5A 119.5
C6 C5 H5A 119.5
C1 C6 C5 118.3(3)
C1 C6 C7 119.3(3)
C5 C6 C7 122.3(3)
C8 C7 C6 127.5(3)
C8 C7 H7A 116.2
C6 C7 H7A 116.2
C7 C8 C9 123.8(3)
C7 C8 H8A 118.1
C9 C8 H8A 118.1
O1 C9 N1 119.7(2)
O1 C9 C8 124.6(3)
N1 C9 C8 115.7(2)
N1 C10 C12 110.1(2)
N1 C10 C11 110.0(2)
C12 C10 C11 110.7(2)
N1 C10 H10A 108.7
C12 C10 H10A 108.7
C11 C10 H10A 108.7
C10 C11 H11A 109.5
C10 C11 H11B 109.5
H11A C11 H11B 109.5
C10 C11 H11C 109.5
H11A C11 H11C 109.5
H11B C11 H11C 109.5
O2 C12 N2 121.2(2)
O2 C12 C10 123.8(2)
N2 C12 C10 115.0(2)
N3 C13 N2 121.0(2)
N3 C13 S1 114.7(2)
N2 C13 S1 124.11(17)
N4 C14 C15 124.0(2)
N4 C14 S1 114.2(2)
C15 C14 S1 121.72(18)
C16 C15 C20 117.6(2)
C16 C15 C14 121.4(2)
C20 C15 C14 121.0(2)
C15 C16 C17 121.8(3)
C15 C16 H16A 119.1
C17 C16 H16A 119.1
C18 C17 C16 118.4(3)
C18 C17 H17A 120.8
C16 C17 H17A 120.8
C19 C18 C17 121.1(3)
C19 C18 Cl1 119.6(2)
C17 C18 Cl1 119.3(2)
C18 C19 C20 120.1(3)
C18 C19 H19A 120.0
C20 C19 H19A 120.0
C19 C20 C15 121.0(3)
C19 C20 H20A 119.5
C15 C20 H20A 119.5
C9 N1 C10 122.3(2)
C9 N1 H1A 118.8
C10 N1 H1A 118.8
C12 N2 C13 123.3(2)
C12 N2 H2A 118.3
C13 N2 H2A 118.3
C13 N3 N4 111.8(2)
C14 N4 N3 112.5(2)
C13 S1 C14 86.70(12)

loop_
_geom_bond_atom_site_label_1
_geom_bond_atom_site_label_2
_geom_bond_distance
C1 C6 1.377(4)
C1 C2 1.382(4)
C1 H1B 0.9300
C2 C3 1.359(5)
C2 H2B 0.9300
C3 C4 1.369(5)
C3 H3B 0.9300
C4 C5 1.380(4)
C4 H4B 0.9300
C5 C6 1.384(4)
C5 H5A 0.9300
C6 C7 1.465(4)
C7 C8 1.303(4)
C7 H7A 0.9300
C8 C9 1.459(3)
C8 H8A 0.9300
C9 O1 1.239(3)
C9 N1 1.340(3)
C10 N1 1.446(3)
C10 C12 1.517(3)
C10 C11 1.524(3)
C10 H10A 0.9800
C11 H11A 0.9600
C11 H11B 0.9600
C11 H11C 0.9600
C12 O2 1.216(3)
C12 N2 1.367(3)
C13 N3 1.304(3)
C13 N2 1.372(3)
C13 S1 1.721(3)
C14 N4 1.298(3)
C14 C15 1.465(3)
C14 S1 1.732(2)
C15 C16 1.382(3)
C15 C20 1.393(3)
C16 C17 1.385(4)
C16 H16A 0.9300
C17 C18 1.375(4)
C17 H17A 0.9300
C18 C19 1.364(4)
C18 Cl1 1.741(3)
C19 C20 1.368(4)
C19 H19A 0.9300
C20 H20A 0.9300
N1 H1A 0.8600
N2 H2A 0.8600
N3 N4 1.389(3)

loop_
_geom_hbond_atom_site_label_D
_geom_hbond_atom_site_label_H
_geom_hbond_atom_site_label_A
_geom_hbond_site_symmetry_A
_geom_hbond_distance_DH
_geom_hbond_distance_HA
_geom_hbond_distance_DA
_geom_hbond_angle_DHA
N2 H2A O1 4 0.86 1.94 2.802(3) 174.9
C7 H7A O1 . 0.93 2.58 2.888(3) 100.2
C7 H7A N3 4_455 0.93 2.54 3.446(3) 164.4
C11 H11C S1 1_655 0.96 2.77 3.526(3) 136.4
C20 H20A S1 . 0.93 2.69 3.105(3) 108.1
C20 H20A O2 4_465 0.93 2.48 3.380(3) 162.2

loop_
_geom_torsion_atom_site_label_1
_geom_torsion_atom_site_label_2
_geom_torsion_atom_site_label_3
_geom_torsion_atom_site_label_4
_geom_torsion
C6 C1 C2 C3 0.7(6)
C1 C2 C3 C4 -0.3(6)
C2 C3 C4 C5 -1.2(6)
C3 C4 C5 C6 2.2(5)
C2 C1 C6 C5 0.2(5)
C2 C1 C6 C7 -178.4(3)
C4 C5 C6 C1 -1.7(5)
C4 C5 C6 C7 176.8(3)
C1 C6 C7 C8 -177.5(3)
C5 C6 C7 C8 4.0(5)
C6 C7 C8 C9 -176.3(2)
C7 C8 C9 O1 -1.3(4)
C7 C8 C9 N1 176.5(3)
N1 C10 C12 O2 24.2(3)
C11 C10 C12 O2 -97.7(3)
N1 C10 C12 N2 -156.8(2)
C11 C10 C12 N2 81.4(3)
N4 C14 C15 C16 -2.3(4)
S1 C14 C15 C16 -179.3(2)
N4 C14 C15 C20 177.1(2)
S1 C14 C15 C20 0.1(3)
C20 C15 C16 C17 1.1(4)
C14 C15 C16 C17 -179.5(2)
C15 C16 C17 C18 -0.8(4)
C16 C17 C18 C19 0.2(4)
C16 C17 C18 Cl1 179.5(2)
C17 C18 C19 C20 0.1(4)
Cl1 C18 C19 C20 -179.2(2)
C18 C19 C20 C15 0.2(4)
C16 C15 C20 C19 -0.8(4)
C14 C15 C20 C19 179.8(2)
O1 C9 N1 C10 -2.3(4)
C8 C9 N1 C10 179.8(2)
C12 C10 N1 C9 67.6(3)
C11 C10 N1 C9 -170.1(2)
O2 C12 N2 C13 -9.9(4)
C10 C12 N2 C13 171.0(2)
N3 C13 N2 C12 -170.0(2)
S1 C13 N2 C12 5.7(3)
N2 C13 N3 N4 175.5(2)
S1 C13 N3 N4 -0.5(3)
C15 C14 N4 N3 -176.1(2)
S1 C14 N4 N3 1.1(3)
C13 N3 N4 C14 -0.4(3)
N3 C13 S1 C14 0.9(2)
N2 C13 S1 C14 -175.0(2)
N4 C14 S1 C13 -1.2(2)
C15 C14 S1 C13 176.1(2)

loop_
_cod_related_entry_id
_cod_related_entry_database
_cod_related_entry_code
1 ChemSpider 23342397
